data_4060649
_journal_name_full Organometallics
_journal_paper_doi 10.1021/om0508435
_journal_year 2006
_chemical_formula_sum 'C66 H88 B4 Cl16 F16 Ir4 N4'
_chemical_formula_weight 2620.64
_space_group_IT_number 2
_symmetry_cell_setting triclinic
_symmetry_space_group_name_Hall '-P 1'
_symmetry_space_group_name_H-M 'P -1'
_cell_angle_alpha 98.667(12)
_cell_angle_beta 99.072(12)
_cell_angle_gamma 100.045(12)
_cell_formula_units_Z 1
_cell_length_a 9.414(8)
_cell_length_b 12.751(11)
_cell_length_c 20.270(17)
_cell_measurement_temperature 298(2)
_cell_volume 2326(3)
_diffrn_ambient_temperature 298(2)
_exptl_crystal_density_diffrn 1.871
_cod_depositor_comments
;
The following automatic conversions were performed:
'_symmetry_cell_setting' value 'Triclinic' changed to 'triclinic'
according to '/home/saulius/struct/CIF-dictionaries/cif_core.dic'
dictionary named 'cif_core.dic' version 2.4.1 from 2010-06-29.

Automatic conversion script
Id: cif_fix_enum 1527 2010-12-29 10:47:43Z saulius 
;
_cod_database_code 4060649

loop_
_symmetry_equiv_pos_as_xyz
'x, y, z'
'-x, -y, -z'

loop_
_atom_site_label
_atom_site_type_symbol
_atom_site_fract_x
_atom_site_fract_y
_atom_site_fract_z
_atom_site_U_iso_or_equiv
_atom_site_adp_type
_atom_site_occupancy
_atom_site_symmetry_multiplicity
_atom_site_calc_flag
_atom_site_refinement_flags
_atom_site_disorder_assembly
_atom_site_disorder_group
Ir1 Ir 0.82098(6) 0.75329(4) 0.27041(3) 0.04961(19) Uani 1 1 d . . .
Ir2 Ir 0.57600(6) 0.50429(4) 0.29499(3) 0.04905(19) Uani 1 1 d . . .
Cl1 Cl 0.5689(4) 0.6937(3) 0.28844(16) 0.0522(8) Uani 1 1 d . . .
Cl2 Cl 0.8262(4) 0.5634(3) 0.27800(17) 0.0543(8) Uani 1 1 d . . .
N1 N 0.7403(11) 0.7006(8) 0.1649(5) 0.044(3) Uani 1 1 d . . .
N2 N 0.4922(11) 0.5312(8) -0.1879(5) 0.042(2) Uani 1 1 d . . .
C1 C 0.6273(16) 0.7307(11) 0.1332(7) 0.059(4) Uani 1 1 d . . .
H1 H 0.5769 0.7730 0.1587 0.070 Uiso 1 1 calc R . .
C2 C 0.5787(16) 0.7034(11) 0.0641(7) 0.062(4) Uani 1 1 d . . .
H2 H 0.4974 0.7272 0.0439 0.074 Uiso 1 1 calc R . .
C3 C 0.6508(13) 0.6407(9) 0.0249(6) 0.041(3) Uani 1 1 d . . .
C4 C 0.7693(15) 0.6075(12) 0.0578(7) 0.063(4) Uani 1 1 d . . .
H4 H 0.8208 0.5646 0.0335 0.076 Uiso 1 1 calc R . .
C5 C 0.8113(15) 0.6383(12) 0.1277(7) 0.061(4) Uani 1 1 d . . .
H5 H 0.8914 0.6152 0.1496 0.074 Uiso 1 1 calc R . .
C6 C 0.5979(14) 0.6058(10) -0.0494(7) 0.046(3) Uani 1 1 d . . .
C7 C 0.4726(15) 0.6332(11) -0.0823(6) 0.056(4) Uani 1 1 d . . .
H7 H 0.4203 0.6756 -0.0581 0.067 Uiso 1 1 calc R . .
C8 C 0.4280(14) 0.5980(11) -0.1490(7) 0.059(4) Uani 1 1 d . . .
H8 H 0.3471 0.6209 -0.1704 0.071 Uiso 1 1 calc R . .
C9 C 0.6143(16) 0.5075(11) -0.1548(7) 0.059(4) Uani 1 1 d . . .
H9 H 0.6648 0.4645 -0.1797 0.071 Uiso 1 1 calc R . .
C10 C 0.6678(16) 0.5416(12) -0.0887(7) 0.061(4) Uani 1 1 d . . .
H10 H 0.7529 0.5218 -0.0690 0.074 Uiso 1 1 calc R . .
C11 C 0.9708(18) 0.8922(12) 0.2556(9) 0.071(5) Uani 1 1 d . . .
C12 C 0.8672(17) 0.9253(11) 0.2942(8) 0.066(4) Uani 1 1 d . . .
C13 C 0.8854(18) 0.8878(12) 0.3557(7) 0.069(4) Uani 1 1 d . . .
C14 C 0.999(2) 0.8243(13) 0.3542(8) 0.083(6) Uani 1 1 d . . .
C15 C 1.0460(16) 0.8264(13) 0.2908(9) 0.070(4) Uani 1 1 d . . .
C16 C 0.761(2) 0.9994(14) 0.2767(10) 0.105(7) Uani 1 1 d . . .
H16A H 0.6667 0.9703 0.2857 0.157 Uiso 1 1 calc R . .
H16B H 0.7525 1.0040 0.2294 0.157 Uiso 1 1 calc R . .
H16C H 0.7982 1.0703 0.3038 0.157 Uiso 1 1 calc R . .
C17 C 0.803(2) 0.9057(15) 0.4134(8) 0.103(6) Uani 1 1 d . . .
H17A H 0.8468 0.9743 0.4422 0.154 Uiso 1 1 calc R . .
H17B H 0.8073 0.8489 0.4393 0.154 Uiso 1 1 calc R . .
H17C H 0.7022 0.9052 0.3952 0.154 Uiso 1 1 calc R . .
C18 C 1.057(2) 0.7667(16) 0.4097(10) 0.115(7) Uani 1 1 d . . .
H18A H 1.1140 0.7175 0.3922 0.172 Uiso 1 1 calc R . .
H18B H 0.9754 0.7269 0.4249 0.172 Uiso 1 1 calc R . .
H18C H 1.1168 0.8190 0.4471 0.172 Uiso 1 1 calc R . .
C19 C 1.1673(19) 0.7742(17) 0.2688(11) 0.111(7) Uani 1 1 d . . .
H19A H 1.2291 0.8235 0.2488 0.166 Uiso 1 1 calc R . .
H19B H 1.1252 0.7092 0.2360 0.166 Uiso 1 1 calc R . .
H19C H 1.2248 0.7566 0.3076 0.166 Uiso 1 1 calc R . .
C20 C 0.989(2) 0.9246(14) 0.1893(8) 0.095(6) Uani 1 1 d . . .
H20A H 1.0275 1.0011 0.1964 0.142 Uiso 1 1 calc R . .
H20B H 0.8961 0.9071 0.1589 0.142 Uiso 1 1 calc R . .
H20C H 1.0567 0.8863 0.1699 0.142 Uiso 1 1 calc R . .
C21 C 0.4330(18) 0.3618(11) 0.3092(8) 0.064(4) Uani 1 1 d . . .
C22 C 0.4045(19) 0.4585(12) 0.3475(8) 0.068(4) Uani 1 1 d . . .
C23 C 0.5338(19) 0.5110(11) 0.3954(7) 0.061(4) Uani 1 1 d . . .
C24 C 0.6391(19) 0.4483(14) 0.3888(7) 0.072(5) Uani 1 1 d . . .
C25 C 0.5812(19) 0.3594(11) 0.3305(8) 0.071(5) Uani 1 1 d . . .
C26 C 0.325(2) 0.2821(13) 0.2542(8) 0.095(6) Uani 1 1 d . . .
H26A H 0.3666 0.2727 0.2139 0.143 Uiso 1 1 calc R . .
H26B H 0.2364 0.3088 0.2447 0.143 Uiso 1 1 calc R . .
H26C H 0.3038 0.2138 0.2688 0.143 Uiso 1 1 calc R . .
C27 C 0.255(2) 0.4939(15) 0.3380(11) 0.109(7) Uani 1 1 d . . .
H27A H 0.2319 0.5173 0.3817 0.163 Uiso 1 1 calc R . .
H27B H 0.1795 0.4338 0.3133 0.163 Uiso 1 1 calc R . .
H27C H 0.2593 0.5524 0.3131 0.163 Uiso 1 1 calc R . .
C28 C 0.544(2) 0.6128(14) 0.4479(8) 0.110(7) Uani 1 1 d . . .
H28A H 0.6448 0.6434 0.4675 0.165 Uiso 1 1 calc R . .
H28B H 0.4917 0.5942 0.4830 0.165 Uiso 1 1 calc R . .
H28C H 0.5004 0.6647 0.4262 0.165 Uiso 1 1 calc R . .
C29 C 0.794(2) 0.4724(15) 0.4297(10) 0.110(7) Uani 1 1 d . . .
H29A H 0.8154 0.5444 0.4560 0.165 Uiso 1 1 calc R . .
H29B H 0.8622 0.4668 0.3995 0.165 Uiso 1 1 calc R . .
H29C H 0.8024 0.4212 0.4596 0.165 Uiso 1 1 calc R . .
C30 C 0.659(2) 0.2717(13) 0.3064(9) 0.095(6) Uani 1 1 d . . .
H30A H 0.6258 0.2082 0.3243 0.143 Uiso 1 1 calc R . .
H30B H 0.7628 0.2961 0.3218 0.143 Uiso 1 1 calc R . .
H30C H 0.6371 0.2548 0.2576 0.143 Uiso 1 1 calc R . .
B1 B 0.1720(19) 0.7087(16) 0.0685(9) 0.129(12) Uani 1 1 d D . .
F1 F 0.0660(12) 0.7684(9) 0.0563(7) 0.130(4) Uani 1 1 d D . .
F2 F 0.2324(18) 0.6793(18) 0.0135(7) 0.227(10) Uani 1 1 d D . .
F3 F 0.127(2) 0.6302(15) 0.1042(11) 0.219(9) Uani 1 1 d D . .
F4 F 0.294(2) 0.7659(18) 0.1147(11) 0.236(10) Uani 1 1 d D . .
B2 B 0.0743(16) 0.2266(13) 0.4006(8) 0.25(3) Uani 1 1 d D . .
F5 F 0.2155(15) 0.2798(11) 0.4193(8) 0.196(7) Uani 1 1 d D . .
F6 F 0.0319(17) 0.2195(17) 0.3331(7) 0.251(11) Uani 1 1 d D . .
F7 F 0.060(2) 0.1273(12) 0.4184(9) 0.237(10) Uani 1 1 d D . .
F8 F -0.015(3) 0.281(2) 0.4331(12) 0.361(17) Uani 1 1 d DU . .
C31 C 0.585(4) 0.901(3) 0.5691(17) 0.222(16) Uani 1 1 d . . .
H31A H 0.6390 0.8437 0.5736 0.267 Uiso 1 1 calc R . .
H31B H 0.6289 0.9450 0.5396 0.267 Uiso 1 1 calc R . .
Cl3 Cl 0.4131(10) 0.8447(7) 0.5309(5) 0.198(4) Uani 1 1 d . . .
Cl4 Cl 0.6075(10) 0.9778(8) 0.6448(6) 0.247(6) Uani 1 1 d . . .
C32 C 0.966(4) 0.245(3) 0.1164(17) 0.208(14) Uani 1 1 d U . .
H32A H 0.9641 0.2436 0.0683 0.250 Uiso 1 1 calc R . .
H32B H 1.0483 0.2152 0.1348 0.250 Uiso 1 1 calc R . .
Cl5 Cl 0.9783(9) 0.3800(8) 0.1604(6) 0.230(5) Uani 1 1 d . . .
Cl6 Cl 0.8073(18) 0.1724(12) 0.1284(8) 0.321(7) Uani 1 1 d U . .
C33 C 0.646(8) 0.959(7) 0.988(5) 0.57(6) Uani 1 1 d U . .
H33A H 0.6759 1.0307 1.0159 0.680 Uiso 1 1 calc R . .
H33B H 0.5772 0.9115 1.0070 0.680 Uiso 1 1 calc R . .
Cl7 Cl 0.782(2) 0.9055(15) 0.9650(10) 0.384(9) Uani 1 1 d U . .
Cl8 Cl 0.583(2) 0.9560(16) 0.8804(12) 0.435(11) Uani 1 1 d U . .

loop_
_atom_site_aniso_label
_atom_site_aniso_U_11
_atom_site_aniso_U_22
_atom_site_aniso_U_33
_atom_site_aniso_U_23
_atom_site_aniso_U_13
_atom_site_aniso_U_12
Ir1 0.0565(4) 0.0461(4) 0.0432(3) 0.0030(3) 0.0072(3) 0.0086(3)
Ir2 0.0606(4) 0.0435(3) 0.0422(3) 0.0074(2) 0.0065(3) 0.0117(3)
Cl1 0.062(2) 0.0462(19) 0.0515(19) 0.0095(15) 0.0138(17) 0.0164(16)
Cl2 0.055(2) 0.049(2) 0.057(2) 0.0051(16) 0.0058(17) 0.0155(16)
N1 0.054(7) 0.046(6) 0.027(5) 0.001(5) -0.001(5) 0.009(5)
N2 0.052(7) 0.042(6) 0.032(5) 0.005(5) 0.006(5) 0.014(5)
C1 0.070(10) 0.064(10) 0.046(8) 0.010(7) 0.006(8) 0.030(8)
C2 0.075(10) 0.066(10) 0.046(8) 0.013(7) 0.003(8) 0.024(8)
C3 0.041(7) 0.037(7) 0.041(7) 0.008(6) 0.006(6) -0.003(6)
C4 0.058(9) 0.083(11) 0.049(9) -0.004(8) 0.006(7) 0.030(8)
C5 0.062(9) 0.086(11) 0.040(8) 0.002(7) 0.006(7) 0.034(8)
C6 0.045(8) 0.040(7) 0.056(8) 0.015(6) 0.014(7) 0.006(6)
C7 0.065(9) 0.061(9) 0.039(8) -0.005(6) 0.002(7) 0.028(7)
C8 0.045(8) 0.067(10) 0.061(9) 0.002(7) -0.007(7) 0.025(7)
C9 0.064(10) 0.063(9) 0.053(9) 0.001(7) 0.012(8) 0.025(8)
C10 0.062(9) 0.081(11) 0.039(8) 0.000(7) 0.003(7) 0.026(8)
C11 0.079(11) 0.047(9) 0.083(11) 0.014(8) 0.029(10) -0.013(8)
C12 0.080(11) 0.033(8) 0.078(11) -0.001(7) 0.010(9) 0.006(7)
C13 0.080(11) 0.063(10) 0.044(9) -0.016(7) -0.010(8) 0.003(8)
C14 0.108(14) 0.063(10) 0.048(9) -0.010(8) -0.034(10) -0.001(10)
C15 0.047(9) 0.074(11) 0.079(12) -0.001(9) 0.016(9) -0.005(8)
C16 0.114(15) 0.075(13) 0.115(16) 0.014(11) -0.012(13) 0.026(11)
C17 0.126(16) 0.100(15) 0.075(12) -0.010(10) 0.043(12) 0.005(12)
C18 0.106(16) 0.119(17) 0.094(15) 0.021(13) -0.035(13) 0.004(13)
C19 0.064(12) 0.131(18) 0.130(18) 0.004(14) 0.026(12) 0.011(11)
C20 0.115(15) 0.077(12) 0.080(12) 0.005(10) 0.027(11) -0.017(11)
C21 0.082(11) 0.048(9) 0.064(10) 0.017(7) 0.021(9) 0.007(8)
C22 0.092(12) 0.063(10) 0.066(10) 0.031(8) 0.039(10) 0.021(9)
C23 0.094(12) 0.048(9) 0.049(9) 0.019(7) 0.024(9) 0.014(8)
C24 0.082(12) 0.085(12) 0.042(8) 0.028(8) -0.012(8) 0.005(10)
C25 0.095(13) 0.034(8) 0.086(12) 0.035(8) 0.007(10) 0.005(8)
C26 0.117(15) 0.075(12) 0.067(11) 0.011(9) -0.009(11) -0.028(11)
C27 0.113(15) 0.104(15) 0.157(19) 0.070(14) 0.088(15) 0.052(12)
C28 0.18(2) 0.088(14) 0.063(11) 0.008(10) 0.048(13) 0.012(13)
C29 0.136(18) 0.101(16) 0.095(15) 0.034(12) 0.006(14) 0.030(13)
C30 0.113(14) 0.061(11) 0.119(15) 0.032(10) 0.004(12) 0.039(10)
B1 0.090(19) 0.13(2) 0.23(4) 0.09(3) 0.09(2) 0.066(18)
F1 0.121(9) 0.122(9) 0.186(12) 0.046(9) 0.076(9) 0.072(8)
F2 0.186(15) 0.45(3) 0.098(10) 0.029(14) 0.036(10) 0.216(18)
F3 0.217(18) 0.188(17) 0.34(3) 0.113(17) 0.145(18) 0.127(15)
F4 0.154(15) 0.31(3) 0.26(2) -0.002(18) 0.045(15) 0.126(16)
B2 0.047(15) 0.45(7) 0.25(5) 0.28(5) -0.05(2) -0.05(3)
F5 0.169(14) 0.141(13) 0.230(17) 0.046(11) -0.074(13) -0.010(10)
F6 0.175(16) 0.39(3) 0.149(15) 0.103(17) 0.001(12) -0.077(17)
F7 0.31(2) 0.187(18) 0.172(16) 0.049(13) 0.022(16) -0.056(17)
F8 0.356(19) 0.373(19) 0.368(19) 0.070(10) 0.068(10) 0.107(10)
C31 0.22(4) 0.29(5) 0.19(3) 0.01(3) 0.07(3) 0.16(3)
Cl3 0.160(7) 0.206(9) 0.195(8) -0.018(6) -0.037(6) 0.063(6)
Cl4 0.158(8) 0.197(10) 0.311(13) -0.106(9) 0.031(8) -0.021(7)
C32 0.196(16) 0.210(16) 0.208(16) 0.018(10) 0.035(10) 0.036(10)
Cl5 0.146(7) 0.221(10) 0.286(12) -0.057(8) -0.031(7) 0.092(6)
Cl6 0.370(11) 0.286(10) 0.331(10) 0.105(8) 0.070(8) 0.087(8)
C33 0.57(6) 0.57(6) 0.57(6) 0.104(15) 0.109(15) 0.116(16)
Cl7 0.386(12) 0.355(12) 0.415(13) 0.081(9) 0.090(9) 0.062(9)
Cl8 0.440(14) 0.417(13) 0.431(13) 0.045(9) 0.070(9) 0.081(9)

loop_
_geom_bond_atom_site_label_1
_geom_bond_atom_site_label_2
_geom_bond_distance
_geom_bond_site_symmetry_2
_geom_bond_publ_flag
Ir1 C15 2.109(14) . ?
Ir1 N1 2.117(9) . ?
Ir1 C12 2.125(13) . ?
Ir1 C14 2.151(14) . ?
Ir1 C11 2.154(13) . ?
Ir1 C13 2.170(13) . ?
Ir1 Cl2 2.457(4) . ?
Ir1 Cl1 2.464(4) . ?
Ir2 C25 2.087(12) . ?
Ir2 C22 2.117(15) . ?
Ir2 N2 2.119(9) 2_665 ?
Ir2 C23 2.126(13) . ?
Ir2 C21 2.150(14) . ?
Ir2 C24 2.163(13) . ?
Ir2 Cl2 2.439(4) . ?
Ir2 Cl1 2.451(4) . ?
N1 C1 1.301(15) . ?
N1 C5 1.345(16) . ?
N2 C9 1.342(16) . ?
N2 C8 1.357(16) . ?
N2 Ir2 2.119(9) 2_665 ?
C1 C2 1.374(17) . ?
C1 H1 0.9300 . ?
C2 C3 1.378(18) . ?
C2 H2 0.9300 . ?
C3 C4 1.373(17) . ?
C3 C6 1.483(16) . ?
C4 C5 1.384(17) . ?
C4 H4 0.9300 . ?
C5 H5 0.9300 . ?
C6 C10 1.378(18) . ?
C6 C7 1.387(17) . ?
C7 C8 1.333(17) . ?
C7 H7 0.9300 . ?
C8 H8 0.9300 . ?
C9 C10 1.331(17) . ?
C9 H9 0.9300 . ?
C10 H10 0.9300 . ?
C11 C15 1.39(2) . ?
C11 C12 1.42(2) . ?
C11 C20 1.49(2) . ?
C12 C13 1.40(2) . ?
C12 C16 1.53(2) . ?
C13 C14 1.45(2) . ?
C13 C17 1.51(2) . ?
C14 C15 1.43(2) . ?
C14 C18 1.51(2) . ?
C15 C19 1.51(2) . ?
C16 H16A 0.9600 . ?
C16 H16B 0.9600 . ?
C16 H16C 0.9600 . ?
C17 H17A 0.9600 . ?
C17 H17B 0.9600 . ?
C17 H17C 0.9600 . ?
C18 H18A 0.9600 . ?
C18 H18B 0.9600 . ?
C18 H18C 0.9600 . ?
C19 H19A 0.9600 . ?
C19 H19B 0.9600 . ?
C19 H19C 0.9600 . ?
C20 H20A 0.9600 . ?
C20 H20B 0.9600 . ?
C20 H20C 0.9600 . ?
C21 C25 1.40(2) . ?
C21 C22 1.44(2) . ?
C21 C26 1.50(2) . ?
C22 C23 1.42(2) . ?
C22 C27 1.55(2) . ?
C23 C24 1.39(2) . ?
C23 C28 1.53(2) . ?
C24 C25 1.47(2) . ?
C24 C29 1.51(2) . ?
C25 C30 1.50(2) . ?
C26 H26A 0.9600 . ?
C26 H26B 0.9600 . ?
C26 H26C 0.9600 . ?
C27 H27A 0.9600 . ?
C27 H27B 0.9600 . ?
C27 H27C 0.9600 . ?
C28 H28A 0.9600 . ?
C28 H28B 0.9600 . ?
C28 H28C 0.9600 . ?
C29 H29A 0.9600 . ?
C29 H29B 0.9600 . ?
C29 H29C 0.9600 . ?
C30 H30A 0.9600 . ?
C30 H30B 0.9600 . ?
C30 H30C 0.9600 . ?
B1 F2 1.362(10) . ?
B1 F3 1.367(10) . ?
B1 F1 1.371(9) . ?
B1 F4 1.377(10) . ?
B2 F6 1.348(9) . ?
B2 F5 1.349(9) . ?
B2 F7 1.358(9) . ?
B2 F8 1.363(10) . ?
C31 Cl4 1.65(3) . ?
C31 Cl3 1.66(3) . ?
C31 H31A 0.9700 . ?
C31 H31B 0.9700 . ?
C32 Cl6 1.68(3) . ?
C32 Cl5 1.79(3) . ?
C32 H32A 0.9700 . ?
C32 H32B 0.9700 . ?
C33 Cl7 1.65(7) . ?
C33 Cl8 2.16(8) . ?
C33 H33A 0.9700 . ?
C33 H33B 0.9700 . ?
